data_4349595
loop_
_publ_author_name
'Mahmoudi, Ghodrat'
'Safin, Damir A.'
'Mitoraj, Mariusz P.'
'Amini, Mojtaba'
'Kubicki, Maciej'
'Doert, Thomas'
'Locherer, Franziska'
'Fleck, Michel'

_publ_section_title
;
 Anion-driven tetrel bond-induced engineering of lead(ii) architectures
 with N&#x2032;-(1-(2-pyridyl)ethylidene)nicotinohydrazide: experimental
 and theoretical findings
;
_journal_issue 1
_journal_name_full 'Inorganic Chemistry Frontiers'
_journal_page_first 171
_journal_paper_doi 10.1039/C6QI00477F
_journal_volume 4
_journal_year 2017
_chemical_formula_moiety 'C13 H11 N4 O Pb, Cl O4, O'
_chemical_formula_sum 'C13 H11 Cl N4 O6 Pb'
_chemical_formula_weight 561.90
_space_group_crystal_system monoclinic
_space_group_IT_number 14
_space_group_name_Hall '-P 2yn'
_space_group_name_H-M_alt 'P 1 21/n 1'
_atom_sites_solution_hydrogens geom
_audit_creation_method SHELXL-2013
_audit_update_record
;
2015-04-14 deposited with the CCDC.
2016-11-25 downloaded from the CCDC.
;
_cell_angle_alpha 90
_cell_angle_beta 112.0650(10)
_cell_angle_gamma 90
_cell_formula_units_Z 4
_cell_length_a 10.0724(8)
_cell_length_b 13.9283(11)
_cell_length_c 13.2362(10)
_cell_measurement_temperature 193(2)
_cell_volume 1720.9(2)
_computing_cell_refinement 'Bruker SAINT'
_computing_data_collection 'Bruker APEX2'
_computing_data_reduction 'Bruker SAINT'
_computing_molecular_graphics 'Mercury (MacRae et al., 2009)'
_computing_publication_material 'SHELXL-2013 (Sheldrick, 2013)'
_computing_structure_refinement 'SHELXL-2013 (Sheldrick, 2013)'
_computing_structure_solution 'SIR92 (Altomare et al., 1993)'
_diffrn_ambient_temperature 193(2)
_diffrn_measured_fraction_theta_full 0.999
_diffrn_measured_fraction_theta_max 0.998
_diffrn_measurement_device_type 'Bruker SMART1000 CCD'
_diffrn_measurement_method '\f and \w scans'
_diffrn_radiation_monochromator graphite
_diffrn_radiation_source 'fine-focus sealed tube'
_diffrn_radiation_type MoK\a
_diffrn_radiation_wavelength 0.71073
_diffrn_reflns_av_R_equivalents 0.0254
_diffrn_reflns_av_unetI/netI 0.0273
_diffrn_reflns_Laue_measured_fraction_full 0.999
_diffrn_reflns_Laue_measured_fraction_max 0.998
_diffrn_reflns_limit_h_max 10
_diffrn_reflns_limit_h_min -11
_diffrn_reflns_limit_k_max 16
_diffrn_reflns_limit_k_min -14
_diffrn_reflns_limit_l_max 13
_diffrn_reflns_limit_l_min -15
_diffrn_reflns_number 9073
_diffrn_reflns_point_group_measured_fraction_full 0.999
_diffrn_reflns_point_group_measured_fraction_max 0.998
_diffrn_reflns_theta_full 25.000
_diffrn_reflns_theta_max 25.048
_diffrn_reflns_theta_min 2.190
_exptl_absorpt_coefficient_mu 9.996
_exptl_absorpt_correction_T_max 0.2397
_exptl_absorpt_correction_T_min 0.1154
_exptl_absorpt_correction_type multi-scan
_exptl_absorpt_process_details 'SADABS, Bruker-AXS, 2010'
_exptl_crystal_colour colourless
_exptl_crystal_density_diffrn 2.169
_exptl_crystal_description block
_exptl_crystal_F_000 1056
_exptl_crystal_size_max 0.380
_exptl_crystal_size_mid 0.250
_exptl_crystal_size_min 0.200
_refine_diff_density_max 1.367
_refine_diff_density_min -1.171
_refine_diff_density_rms 0.143
_refine_ls_extinction_method none
_refine_ls_goodness_of_fit_ref 0.996
_refine_ls_hydrogen_treatment constr
_refine_ls_matrix_type full
_refine_ls_number_parameters 273
_refine_ls_number_reflns 3042
_refine_ls_number_restraints 130
_refine_ls_restrained_S_all 1.042
_refine_ls_R_factor_all 0.0274
_refine_ls_R_factor_gt 0.0234
_refine_ls_shift/su_max 0.001
_refine_ls_shift/su_mean 0.000
_refine_ls_structure_factor_coef Fsqd
_refine_ls_weighting_details 'w=1/[\s^2^(Fo^2^)+(0.0500P)^2^+3.3183P] where P=(Fo^2^+2Fc^2^)/3'
_refine_ls_weighting_scheme calc
_refine_ls_wR_factor_gt 0.0691
_refine_ls_wR_factor_ref 0.0718
_reflns_Friedel_coverage 0.000
_reflns_number_gt 2737
_reflns_number_total 3042
_reflns_threshold_expression 'I > 2\s(I)'
_cod_data_source_file c6qi00477f2.cif
_cod_data_source_block 1
_cod_original_sg_symbol_H-M 'P 21/n'
_cod_database_code 4349595
_shelx_space_group_comment
;
The symmetry employed for this shelxl refinement is uniquely defined
by the following loop, which should always be used as a source of
symmetry information in preference to the above space-group names.
They are only intended as comments.
;
_shelx_estimated_absorpt_t_min 0.115
_shelx_estimated_absorpt_t_max 0.240
_shelxl_version_number 2013-4

loop_
_space_group_symop_operation_xyz
'x, y, z'
'-x+1/2, y+1/2, -z+1/2'
'-x, -y, -z'
'x-1/2, -y-1/2, z-1/2'

loop_
_atom_site_label
_atom_site_type_symbol
_atom_site_fract_x
_atom_site_fract_y
_atom_site_fract_z
_atom_site_U_iso_or_equiv
_atom_site_adp_type
_atom_site_occupancy
_atom_site_site_symmetry_order
_atom_site_calc_flag
_atom_site_refinement_flags_posn
_atom_site_refinement_flags_adp
_atom_site_refinement_flags_occupancy
_atom_site_disorder_assembly
_atom_site_disorder_group
Pb1 Pb 0.29045(2) 0.59875(2) 0.37139(2) 0.01724(9) Uani 1 1 d . . . . .
N1A N 0.8437(4) 0.7933(3) 0.7398(3) 0.0196(9) Uani 1 1 d . . . . .
C2A C 0.7334(5) 0.7477(3) 0.6654(4) 0.0170(10) Uani 1 1 d . . . . .
H2A H 0.6393 0.7637 0.6602 0.020 Uiso 1 1 calc R U . . .
C3A C 0.7488(5) 0.6781(3) 0.5953(4) 0.0164(10) Uani 1 1 d . . . . .
C4A C 0.8872(6) 0.6558(4) 0.6015(4) 0.0239(11) Uani 1 1 d . . . . .
H4A H 0.9024 0.6092 0.5545 0.029 Uiso 1 1 calc R U . . .
C5A C 1.0007(6) 0.7034(4) 0.6781(5) 0.0294(12) Uani 1 1 d . . . . .
H5A H 1.0959 0.6892 0.6846 0.035 Uiso 1 1 calc R U . . .
C6A C 0.9773(5) 0.7714(4) 0.7451(4) 0.0255(12) Uani 1 1 d . . . . .
H6A H 1.0571 0.8040 0.7964 0.031 Uiso 1 1 calc R U . . .
C7A C 0.6176(5) 0.6340(3) 0.5140(4) 0.0158(10) Uani 1 1 d . . . . .
O7A O 0.4989(4) 0.6754(2) 0.4963(3) 0.0209(7) Uani 1 1 d . . . . .
N8A N 0.6391(4) 0.5550(3) 0.4653(3) 0.0169(8) Uani 1 1 d . . . . .
N9A N 0.5123(4) 0.5265(3) 0.3816(3) 0.0162(8) Uani 1 1 d . . . . .
C10A C 0.5218(5) 0.4596(3) 0.3164(4) 0.0176(10) Uani 1 1 d . . . . .
C101 C 0.6559(6) 0.4098(3) 0.3275(5) 0.0247(12) Uani 1 1 d . . . . .
H10A H 0.7349 0.4352 0.3909 0.037 Uiso 1 1 calc R U . . .
H10B H 0.6766 0.4202 0.2616 0.037 Uiso 1 1 calc R U . . .
H10C H 0.6454 0.3408 0.3373 0.037 Uiso 1 1 calc R U . . .
C11A C 0.3851(6) 0.4342(3) 0.2254(4) 0.0198(10) Uani 1 1 d . . . . .
N12A N 0.2655(5) 0.4768(3) 0.2254(3) 0.0213(9) Uani 1 1 d . . . . .
C13A C 0.1406(6) 0.4548(4) 0.1470(5) 0.0297(13) Uani 1 1 d . . . . .
H13A H 0.0563 0.4842 0.1485 0.036 Uiso 1 1 calc R U . . .
C14A C 0.1275(7) 0.3914(4) 0.0638(5) 0.0330(14) Uani 1 1 d . . . . .
H14A H 0.0364 0.3768 0.0097 0.040 Uiso 1 1 calc R U . . .
C15A C 0.2514(6) 0.3495(4) 0.0611(5) 0.0306(13) Uani 1 1 d . . . . .
H15A H 0.2467 0.3075 0.0033 0.037 Uiso 1 1 calc R U . . .
C16A C 0.3825(6) 0.3696(4) 0.1442(4) 0.0269(12) Uani 1 1 d . . . . .
H16A H 0.4681 0.3400 0.1455 0.032 Uiso 1 1 calc R U . . .
Cl1B Cl 0.89237(16) 0.62213(11) 0.27814(14) 0.0389(4) Uani 1 1 d D U . . .
O1B O 0.9725(5) 0.6602(3) 0.2172(4) 0.0455(11) Uani 1 1 d D U . . .
O2B O 0.7471(8) 0.5988(8) 0.2071(9) 0.059(3) Uani 0.581(13) 1 d D U P A 1
O3B O 0.9581(9) 0.5524(8) 0.3556(9) 0.066(3) Uani 0.581(13) 1 d D U P A 1
O4B O 0.8642(13) 0.7042(6) 0.3412(9) 0.073(4) Uani 0.581(13) 1 d D U P A 1
O2'B O 0.7496(9) 0.6454(12) 0.2342(13) 0.068(4) Uani 0.419(13) 1 d D U P A 2
O3'B O 0.9202(19) 0.5199(6) 0.2794(18) 0.085(5) Uani 0.419(13) 1 d D U P A 2
O4'B O 0.9675(16) 0.6587(13) 0.3882(7) 0.084(5) Uani 0.419(13) 1 d D U P A 2
O1W1 O 0.152(2) 0.0940(9) 0.5059(15) 0.091(6) Uani 0.4 1 d . U P B 1
O1W2 O 0.250(3) 0.1071(17) 0.567(2) 0.083(7) Uani 0.3 1 d . U P C 2
O1W3 O 0.087(2) 0.0089(17) 0.5548(17) 0.085(6) Uani 0.3 1 d . U P D 3

loop_
_atom_site_aniso_label
_atom_site_aniso_U_11
_atom_site_aniso_U_22
_atom_site_aniso_U_33
_atom_site_aniso_U_23
_atom_site_aniso_U_13
_atom_site_aniso_U_12
Pb1 0.01711(13) 0.01907(13) 0.01288(13) 0.00119(7) 0.00261(9) 0.00231(7)
N1A 0.023(2) 0.018(2) 0.016(2) -0.0018(17) 0.0048(17) -0.0015(17)
C2A 0.018(2) 0.019(2) 0.011(2) 0.001(2) 0.003(2) 0.0000(19)
C3A 0.020(2) 0.017(2) 0.011(2) 0.0037(18) 0.005(2) 0.0016(19)
C4A 0.027(3) 0.028(3) 0.021(3) -0.007(2) 0.014(2) -0.003(2)
C5A 0.021(3) 0.036(3) 0.033(3) -0.007(3) 0.011(2) 0.000(2)
C6A 0.019(3) 0.030(3) 0.023(3) -0.009(2) 0.003(2) -0.006(2)
C7A 0.019(3) 0.018(2) 0.009(2) 0.0040(19) 0.004(2) 0.002(2)
O7A 0.0184(17) 0.0223(17) 0.0164(18) -0.0026(14) 0.0001(14) 0.0040(14)
N8A 0.016(2) 0.020(2) 0.010(2) -0.0004(16) 0.0003(17) -0.0017(17)
N9A 0.020(2) 0.0170(19) 0.011(2) 0.0020(16) 0.0044(17) 0.0020(16)
C10A 0.024(3) 0.016(2) 0.013(2) 0.0030(19) 0.007(2) -0.0029(19)
C101 0.026(3) 0.026(3) 0.024(3) -0.005(2) 0.012(2) 0.000(2)
C11A 0.027(3) 0.017(2) 0.016(3) 0.000(2) 0.009(2) -0.006(2)
N12A 0.025(2) 0.021(2) 0.014(2) 0.0012(17) 0.0019(18) -0.0038(18)
C13A 0.025(3) 0.030(3) 0.023(3) 0.003(2) -0.004(2) -0.002(2)
C14A 0.040(4) 0.025(3) 0.022(3) -0.001(2) -0.003(3) -0.009(2)
C15A 0.045(4) 0.021(3) 0.020(3) -0.005(2) 0.006(3) -0.008(2)
C16A 0.037(3) 0.024(3) 0.019(3) 0.002(2) 0.009(3) -0.004(2)
Cl1B 0.0350(8) 0.0381(8) 0.0412(9) 0.0098(7) 0.0114(7) -0.0088(6)
O1B 0.045(3) 0.048(3) 0.046(3) 0.006(2) 0.020(2) -0.007(2)
O2B 0.033(4) 0.065(7) 0.076(6) -0.006(5) 0.017(4) 0.005(3)
O3B 0.041(5) 0.073(6) 0.084(7) 0.049(5) 0.025(5) 0.014(4)
O4B 0.097(8) 0.061(5) 0.077(7) -0.008(4) 0.050(6) -0.006(5)
O2'B 0.051(6) 0.080(10) 0.082(9) 0.008(7) 0.036(5) 0.026(5)
O3'B 0.095(10) 0.048(6) 0.143(12) 0.024(6) 0.081(9) 0.006(5)
O4'B 0.080(9) 0.120(11) 0.054(6) 0.002(6) 0.028(6) -0.015(8)
O1W1 0.123(13) 0.038(7) 0.070(10) 0.030(7) -0.011(10) 0.001(8)
O1W2 0.077(13) 0.123(16) 0.056(12) 0.008(10) 0.034(11) -0.019(11)
O1W3 0.093(12) 0.106(13) 0.061(11) -0.009(10) 0.036(9) 0.043(11)

loop_
_atom_type_symbol
_atom_type_description
_atom_type_scat_dispersion_real
_atom_type_scat_dispersion_imag
_atom_type_scat_source
C C 0.0033 0.0016 'International Tables Vol C Tables 4.2.6.8 and 6.1.1.4'
H H 0.0000 0.0000 'International Tables Vol C Tables 4.2.6.8 and 6.1.1.4'
N N 0.0061 0.0033 'International Tables Vol C Tables 4.2.6.8 and 6.1.1.4'
O O 0.0106 0.0060 'International Tables Vol C Tables 4.2.6.8 and 6.1.1.4'
Cl Cl 0.1484 0.1585 'International Tables Vol C Tables 4.2.6.8 and 6.1.1.4'
Pb Pb -3.3944 10.1111 'International Tables Vol C Tables 4.2.6.8 and 6.1.1.4'

loop_
_geom_angle_atom_site_label_1
_geom_angle_atom_site_label_2
_geom_angle_atom_site_label_3
_geom_angle
_geom_angle_site_symmetry_1
_geom_angle_site_symmetry_3
O7A Pb1 N9A 65.86(12) . .
O7A Pb1 N1A 81.40(13) . 4_575
N9A Pb1 N1A 81.57(13) . 4_575
O7A Pb1 N12A 130.11(12) . .
N9A Pb1 N12A 65.38(13) . .
N1A Pb1 N12A 81.80(13) 4_575 .
C2A N1A C6A 117.7(4) . .
C2A N1A Pb1 117.5(3) . 4_676
C6A N1A Pb1 124.5(3) . 4_676
N1A C2A C3A 123.5(4) . .
N1A C2A H2A 118.2 . .
C3A C2A H2A 118.2 . .
C2A C3A C4A 118.3(5) . .
C2A C3A C7A 118.6(4) . .
C4A C3A C7A 123.0(4) . .
C5A C4A C3A 117.9(5) . .
C5A C4A H4A 121.0 . .
C3A C4A H4A 121.0 . .
C6A C5A C4A 120.6(5) . .
C6A C5A H5A 119.7 . .
C4A C5A H5A 119.7 . .
N1A C6A C5A 121.9(5) . .
N1A C6A H6A 119.1 . .
C5A C6A H6A 119.1 . .
O7A C7A N8A 126.8(4) . .
O7A C7A C3A 117.8(4) . .
N8A C7A C3A 115.4(4) . .
C7A O7A Pb1 116.7(3) . .
C7A N8A N9A 110.6(4) . .
C10A N9A N8A 117.3(4) . .
C10A N9A Pb1 124.2(3) . .
N8A N9A Pb1 118.5(3) . .
N9A C10A C101 124.4(5) . .
N9A C10A C11A 115.5(4) . .
C101 C10A C11A 120.1(4) . .
C10A C101 H10A 109.5 . .
C10A C101 H10B 109.5 . .
H10A C101 H10B 109.5 . .
C10A C101 H10C 109.5 . .
H10A C101 H10C 109.5 . .
H10B C101 H10C 109.5 . .
N12A C11A C16A 121.9(5) . .
N12A C11A C10A 116.8(4) . .
C16A C11A C10A 121.3(5) . .
C13A N12A C11A 118.9(5) . .
C13A N12A Pb1 123.2(4) . .
C11A N12A Pb1 117.9(3) . .
N12A C13A C14A 123.3(6) . .
N12A C13A H13A 118.4 . .
C14A C13A H13A 118.4 . .
C13A C14A C15A 118.2(6) . .
C13A C14A H14A 120.9 . .
C15A C14A H14A 120.9 . .
C16A C15A C14A 119.3(5) . .
C16A C15A H15A 120.4 . .
C14A C15A H15A 120.4 . .
C15A C16A C11A 118.4(5) . .
C15A C16A H16A 120.8 . .
C11A C16A H16A 120.8 . .
O2'B Cl1B O1B 113.3(6) . .
O3B Cl1B O1B 117.4(4) . .
O3B Cl1B O2B 114.1(6) . .
O1B Cl1B O2B 111.2(5) . .
O2'B Cl1B O3'B 113.8(9) . .
O1B Cl1B O3'B 102.8(6) . .
O2'B Cl1B O4'B 114.1(8) . .
O1B Cl1B O4'B 104.0(6) . .
O3'B Cl1B O4'B 107.8(9) . .
O3B Cl1B O4B 105.0(6) . .
O1B Cl1B O4B 107.1(4) . .
O2B Cl1B O4B 100.1(6) . .

loop_
_geom_bond_atom_site_label_1
_geom_bond_atom_site_label_2
_geom_bond_distance
_geom_bond_site_symmetry_2
Pb1 O7A 2.382(3) .
Pb1 N9A 2.408(4) .
Pb1 N1A 2.506(4) 4_575
Pb1 N12A 2.513(4) .
N1A C2A 1.337(6) .
N1A C6A 1.356(7) .
N1A Pb1 2.506(4) 4_676
C2A C3A 1.391(7) .
C2A H2A 0.9500 .
C3A C4A 1.400(7) .
C3A C7A 1.487(7) .
C4A C5A 1.380(8) .
C4A H4A 0.9500 .
C5A C6A 1.377(7) .
C5A H5A 0.9500 .
C6A H6A 0.9500 .
C7A O7A 1.268(6) .
C7A N8A 1.333(6) .
N8A N9A 1.398(6) .
N9A C10A 1.298(6) .
C10A C101 1.477(7) .
C10A C11A 1.492(7) .
C101 H10A 0.9800 .
C101 H10B 0.9800 .
C101 H10C 0.9800 .
C11A N12A 1.343(7) .
C11A C16A 1.395(8) .
N12A C13A 1.331(7) .
C13A C14A 1.379(8) .
C13A H13A 0.9500 .
C14A C15A 1.390(9) .
C14A H14A 0.9500 .
C15A C16A 1.393(8) .
C15A H15A 0.9500 .
C16A H16A 0.9500 .
Cl1B O2'B 1.372(7) .
Cl1B O3B 1.387(6) .
Cl1B O1B 1.440(4) .
Cl1B O2B 1.448(7) .
Cl1B O3'B 1.450(8) .
Cl1B O4'B 1.458(8) .
Cl1B O4B 1.504(7) .

loop_
_geom_hbond_atom_site_label_D
_geom_hbond_atom_site_label_H
_geom_hbond_atom_site_label_A
_geom_hbond_distance_DH
_geom_hbond_distance_HA
_geom_hbond_distance_DA
_geom_hbond_angle_DHA
_geom_hbond_site_symmetry_A
C2A H2A O1B 0.95 2.34 3.220(6) 154.2 4_576
C6A H6A O2'B 0.95 2.48 3.029(11) 117.1 4_676
C16A H16A O4B 0.95 2.50 3.388(11) 156.2 2_645

loop_
_geom_torsion_atom_site_label_1
_geom_torsion_atom_site_label_2
_geom_torsion_atom_site_label_3
_geom_torsion_atom_site_label_4
_geom_torsion
_geom_torsion_site_symmetry_1
C6A N1A C2A C3A 1.4(7) .
Pb1 N1A C2A C3A -172.9(4) 4_676
N1A C2A C3A C4A -1.2(7) .
N1A C2A C3A C7A -178.6(4) .
C2A C3A C4A C5A 0.8(7) .
C7A C3A C4A C5A 178.0(5) .
C3A C4A C5A C6A -0.7(8) .
C2A N1A C6A C5A -1.3(8) .
Pb1 N1A C6A C5A 172.6(4) 4_676
C4A C5A C6A N1A 0.9(9) .
C2A C3A C7A O7A 14.8(6) .
C4A C3A C7A O7A -162.5(5) .
C2A C3A C7A N8A -166.6(4) .
C4A C3A C7A N8A 16.1(7) .
N8A C7A O7A Pb1 4.2(6) .
C3A C7A O7A Pb1 -177.4(3) .
O7A C7A N8A N9A 5.7(7) .
C3A C7A N8A N9A -172.7(4) .
C7A N8A N9A C10A 169.7(4) .
C7A N8A N9A Pb1 -12.8(5) .
N8A N9A C10A C101 2.4(7) .
Pb1 N9A C10A C101 -175.0(3) .
N8A N9A C10A C11A -177.5(4) .
Pb1 N9A C10A C11A 5.1(6) .
N9A C10A C11A N12A -5.3(6) .
C101 C10A C11A N12A 174.7(4) .
N9A C10A C11A C16A 174.4(5) .
C101 C10A C11A C16A -5.6(7) .
C16A C11A N12A C13A 1.6(7) .
C10A C11A N12A C13A -178.7(4) .
C16A C11A N12A Pb1 -176.4(4) .
C10A C11A N12A Pb1 3.3(5) .
C11A N12A C13A C14A -1.3(8) .
Pb1 N12A C13A C14A 176.7(4) .
N12A C13A C14A C15A -0.8(9) .
C13A C14A C15A C16A 2.6(8) .
C14A C15A C16A C11A -2.2(8) .
N12A C11A C16A C15A 0.1(8) .
C10A C11A C16A C15A -179.6(4) .
